data_1559136
loop_
_publ_author_name
'Karimata, Ayumu'
'Patil, Pradnya H.'
'Fayzullin, Robert R.'
'Khaskin, Eugene'
'Lapointe, S\'ebastien'
'Khusnutdinova, Julia R.'

_publ_section_title
;
 Triboluminescence of a new family of CuI-NHC complexes in crystalline
 solid and in amorphous polymer films
;
_journal_name_full 'Chemical Science'
_journal_paper_doi 10.1039/D0SC04442C
_journal_year 2020
_chemical_formula_moiety 'C37 H44 Cu N6 1+, F6 P 1-, 0.5(C4 H10 O)'
_chemical_formula_sum 'C39 H49 Cu F6 N6 O0.5 P'
_chemical_formula_weight 818.35
_space_group_crystal_system monoclinic
_space_group_IT_number 14
_space_group_name_Hall '-P 2yn'
_space_group_name_H-M_alt 'P 1 21/n 1'
_atom_sites_solution_hydrogens geom
_audit_creation_method SHELXL-2018/3
_audit_update_record
;
2020-06-13 deposited with the CCDC.	2020-09-21 downloaded from the CCDC.
;
_cell_angle_alpha 90
_cell_angle_beta 106.3314(15)
_cell_angle_gamma 90
_cell_formula_units_Z 4
_cell_length_a 11.46796(15)
_cell_length_b 19.4563(2)
_cell_length_c 17.9268(3)
_cell_measurement_reflns_used 49732
_cell_measurement_temperature 103(2)
_cell_measurement_theta_max 32.4160
_cell_measurement_theta_min 2.2010
_cell_volume 3838.51(10)
_computing_cell_refinement 'CrysAlisPro 1.171.39.20a (Rigaku OD, 2015)'
_computing_data_collection 'CrysAlisPro 1.171.39.20a (Rigaku OD, 2015)'
_computing_data_reduction 'CrysAlisPro 1.171.39.20a (Rigaku OD, 2015)'
_computing_molecular_graphics
;
WinGX (Farrugia, 2012); ORTEP-3 (Farrugia, 2012);
PLATON (Spek, 2009); Olex2 (Dolomanov et al., 2009)
;
_computing_publication_material
;
WinGX (Farrugia, 2012); PLATON (Spek, 2009);
Olex2 (Dolomanov et al., 2009); enCIFer (Allen, 2004)
;
_computing_structure_refinement 'SHELXL-2018/3 (Sheldrick, 2015)'
_computing_structure_solution 'SHELXT-2018/2 (Sheldrick, 2015)'
_diffrn_ambient_temperature 103(2)
_diffrn_measured_fraction_theta_full 1.000
_diffrn_measured_fraction_theta_max 0.935
_diffrn_measurement_device_type 'Rigaku XtaLAB Pro: Kappa dual offset/far'
_diffrn_measurement_method '\w scans'
_diffrn_radiation_probe x-ray
_diffrn_radiation_type MoK\a
_diffrn_radiation_wavelength 0.71073
_diffrn_reflns_av_R_equivalents 0.0308
_diffrn_reflns_av_unetI/netI 0.0183
_diffrn_reflns_Laue_measured_fraction_full 1.000
_diffrn_reflns_Laue_measured_fraction_max 0.935
_diffrn_reflns_limit_h_max 17
_diffrn_reflns_limit_h_min -16
_diffrn_reflns_limit_k_max 27
_diffrn_reflns_limit_k_min -29
_diffrn_reflns_limit_l_max 26
_diffrn_reflns_limit_l_min -26
_diffrn_reflns_number 111295
_diffrn_reflns_point_group_measured_fraction_full 1.000
_diffrn_reflns_point_group_measured_fraction_max 0.935
_diffrn_reflns_theta_full 25.242
_diffrn_reflns_theta_max 32.347
_diffrn_reflns_theta_min 2.093
_diffrn_source 'microfocus sealed X-ray tube'
_exptl_absorpt_coefficient_mu 0.679
_exptl_absorpt_correction_T_max 1.000
_exptl_absorpt_correction_T_min 0.401
_exptl_absorpt_correction_type gaussian
_exptl_absorpt_process_details
;
CrysAlisPro 1.171.39.20a (Rigaku Oxford Diffraction, 2015).
Numerical absorption correction based on gaussian integration over
a multifaceted crystal model. Empirical absorption correction using
spherical harmonics, frame scaling and detector area scaling,
implemented in SCALE3 ABSPACK scaling algorithm.
;
_exptl_crystal_colour yellow
_exptl_crystal_density_diffrn 1.416
_exptl_crystal_description prism
_exptl_crystal_F_000 1708
_exptl_crystal_recrystallization_method 'vapor diffusion in an acetonitrile-diethyl ether system at r.t.'
_exptl_crystal_size_max 0.248
_exptl_crystal_size_mid 0.218
_exptl_crystal_size_min 0.158
_refine_diff_density_max 1.018
_refine_diff_density_min -0.475
_refine_diff_density_rms 0.056
_refine_ls_extinction_method none
_refine_ls_goodness_of_fit_ref 1.060
_refine_ls_hydrogen_treatment constr
_refine_ls_matrix_type full
_refine_ls_number_parameters 515
_refine_ls_number_reflns 12827
_refine_ls_number_restraints 27
_refine_ls_restrained_S_all 1.060
_refine_ls_R_factor_all 0.0380
_refine_ls_R_factor_gt 0.0321
_refine_ls_shift/su_max 0.002
_refine_ls_shift/su_mean 0.000
_refine_ls_structure_factor_coef Fsqd
_refine_ls_weighting_details 'w=1/[\s^2^(Fo^2^)+(0.0462P)^2^+1.3487P] where P=(Fo^2^+2Fc^2^)/3'
_refine_ls_weighting_scheme calc
_refine_ls_wR_factor_gt 0.0867
_refine_ls_wR_factor_ref 0.0892
_reflns_Friedel_coverage 0.000
_reflns_number_gt 11273
_reflns_number_total 12827
_reflns_threshold_expression 'I > 2\s(I)'
_cod_data_source_file d0sc04442c7.cif
_cod_data_source_block jk288
_cod_original_cell_volume 3838.52(9)
_cod_original_sg_symbol_H-M 'P 21/n'
_cod_original_formula_sum 'C39 H49 Cu F6 N6 O0.50 P'
_cod_database_code 1559136
_shelx_shelxl_version_number 2018/3
_shelx_space_group_comment
;
The symmetry employed for this shelxl refinement is uniquely defined
by the following loop, which should always be used as a source of
symmetry information in preference to the above space-group names.
They are only intended as comments.
;
_shelx_estimated_absorpt_t_min 0.850
_shelx_estimated_absorpt_t_max 0.900

loop_
_space_group_symop_operation_xyz
'x, y, z'
'-x+1/2, y+1/2, -z+1/2'
'-x, -y, -z'
'x-1/2, -y-1/2, z-1/2'

loop_
_atom_site_label
_atom_site_type_symbol
_atom_site_fract_x
_atom_site_fract_y
_atom_site_fract_z
_atom_site_U_iso_or_equiv
_atom_site_adp_type
_atom_site_occupancy
_atom_site_site_symmetry_order
_atom_site_calc_flag
_atom_site_refinement_flags_posn
_atom_site_refinement_flags_adp
_atom_site_refinement_flags_occupancy
_atom_site_disorder_assembly
_atom_site_disorder_group
Cu1 Cu 0.15847(2) 0.41243(2) 0.28805(2) 0.01594(4) Uani 1 1 d . . . . .
N1 N 0.28131(8) 0.43571(5) 0.39827(5) 0.01610(15) Uani 1 1 d . . . . .
N2 N 0.15365(8) 0.31877(5) 0.34849(5) 0.01678(16) Uani 1 1 d . . . . .
N3 N 0.32343(8) 0.36351(5) 0.27241(5) 0.01730(16) Uani 1 1 d . . . . .
N4 N 0.03579(9) 0.41499(5) 0.46488(6) 0.0239(2) Uani 1 1 d . . . . .
N5 N 0.06247(10) 0.53224(5) 0.19083(6) 0.02363(19) Uani 1 1 d . . . . .
N6 N -0.08048(9) 0.46034(6) 0.18738(6) 0.02343(19) Uani 1 1 d . . . . .
C1 C 0.04214(10) 0.46903(6) 0.21811(6) 0.01922(19) Uani 1 1 d . . . . .
C2 C -0.04430(14) 0.56180(8) 0.14479(8) 0.0350(3) Uani 1 1 d . . . . .
H2 H -0.052173 0.605290 0.119768 0.042 Uiso 1 1 calc R U . . .
C3 C -0.13356(13) 0.51689(8) 0.14277(8) 0.0349(3) Uani 1 1 d . . . . .
H3 H -0.217180 0.522462 0.116039 0.042 Uiso 1 1 calc R U . . .
C11 C 0.42459(10) 0.39703(7) 0.33087(7) 0.0230(2) Uani 1 1 d . . . . .
H11A H 0.445909 0.440324 0.308816 0.028 Uiso 1 1 calc R U . . .
H11B H 0.496644 0.366600 0.342187 0.028 Uiso 1 1 calc R U . . .
C12 C 0.39483(9) 0.41289(5) 0.40580(6) 0.01813(19) Uani 1 1 d . . . . .
C13 C 0.48100(10) 0.40590(6) 0.47734(7) 0.0241(2) Uani 1 1 d . . . . .
H13 H 0.559987 0.388870 0.480819 0.029 Uiso 1 1 calc R U . . .
C14 C 0.44887(12) 0.42441(7) 0.54357(7) 0.0278(2) Uani 1 1 d . . . . .
H14 H 0.506664 0.422017 0.593243 0.033 Uiso 1 1 calc R U . . .
C15 C 0.33108(11) 0.44651(7) 0.53635(7) 0.0257(2) Uani 1 1 d . . . . .
H15 H 0.307191 0.458880 0.581173 0.031 Uiso 1 1 calc R U . . .
C16 C 0.24823(10) 0.45039(5) 0.46287(6) 0.01877(19) Uani 1 1 d . . . . .
C17 C 0.11635(10) 0.46937(6) 0.45244(7) 0.0219(2) Uani 1 1 d . . . . .
H17A H 0.114204 0.507501 0.488597 0.026 Uiso 1 1 calc R U . . .
H17B H 0.082615 0.487182 0.398972 0.026 Uiso 1 1 calc R U . . .
C21 C 0.31302(10) 0.28973(6) 0.28934(7) 0.0204(2) Uani 1 1 d . . . . .
H21A H 0.395539 0.269655 0.307159 0.025 Uiso 1 1 calc R U . . .
H21B H 0.268941 0.265935 0.240783 0.025 Uiso 1 1 calc R U . . .
C22 C 0.24781(10) 0.27679(5) 0.35026(6) 0.01776(18) Uani 1 1 d . . . . .
C23 C 0.28089(11) 0.22299(6) 0.40279(7) 0.0234(2) Uani 1 1 d . . . . .
H23 H 0.350090 0.195558 0.404391 0.028 Uiso 1 1 calc R U . . .
C24 C 0.21063(13) 0.21012(6) 0.45295(7) 0.0265(2) Uani 1 1 d . . . . .
H24 H 0.228511 0.172159 0.487637 0.032 Uiso 1 1 calc R U . . .
C25 C 0.11419(12) 0.25331(6) 0.45176(7) 0.0247(2) Uani 1 1 d . . . . .
H25 H 0.064685 0.245137 0.485357 0.030 Uiso 1 1 calc R U . . .
C26 C 0.09055(10) 0.30896(6) 0.40069(6) 0.01935(19) Uani 1 1 d . . . . .
C27 C -0.00338(10) 0.36268(7) 0.40401(7) 0.0235(2) Uani 1 1 d . . . . .
H27A H -0.029128 0.386248 0.353058 0.028 Uiso 1 1 calc R U . . .
H27B H -0.075516 0.338919 0.411614 0.028 Uiso 1 1 calc R U . . .
C31 C 0.34685(11) 0.36885(7) 0.19545(7) 0.0256(2) Uani 1 1 d . . . . .
H31A H 0.278471 0.348914 0.155617 0.038 Uiso 1 1 calc R U . . .
H31B H 0.421493 0.343854 0.196509 0.038 Uiso 1 1 calc R U . . .
H31C H 0.356093 0.417307 0.183319 0.038 Uiso 1 1 calc R U . . .
C41 C 0.06607(13) 0.38813(7) 0.54352(7) 0.0291(3) Uani 1 1 d . . . . .
H41A H 0.140160 0.360364 0.553441 0.044 Uiso 1 1 calc R U . . .
H41B H -0.000915 0.359506 0.549692 0.044 Uiso 1 1 calc R U . . .
H41C H 0.079422 0.426384 0.580525 0.044 Uiso 1 1 calc R U . . .
C51 C 0.18185(12) 0.55961(6) 0.19980(7) 0.0245(2) Uani 1 1 d . . . . .
C52 C 0.23567(15) 0.60205(6) 0.26313(7) 0.0318(3) Uani 1 1 d . . . . .
C53 C 0.35149(15) 0.62688(7) 0.26905(8) 0.0378(3) Uani 1 1 d . . . . .
H53 H 0.388969 0.656749 0.310840 0.045 Uiso 1 1 calc R U . . .
C54 C 0.41435(14) 0.60943(7) 0.21579(9) 0.0374(3) Uani 1 1 d . . . . .
C55 C 0.35742(13) 0.56715(7) 0.15333(8) 0.0316(3) Uani 1 1 d . . . . .
H55 H 0.399776 0.554733 0.116783 0.038 Uiso 1 1 calc R U . . .
C56 C 0.23994(12) 0.54275(6) 0.14336(7) 0.0247(2) Uani 1 1 d . . . . .
C57 C 0.17119(19) 0.61993(8) 0.32311(8) 0.0443(4) Uani 1 1 d . . . . .
H57A H 0.085998 0.630769 0.297078 0.066 Uiso 1 1 calc R U . . .
H57B H 0.210444 0.659881 0.353144 0.066 Uiso 1 1 calc R U . . .
H57C H 0.175209 0.580764 0.358119 0.066 Uiso 1 1 calc R U . . .
C58 C 0.53992(17) 0.63744(10) 0.22380(13) 0.0571(5) Uani 1 1 d . . . . .
H58A H 0.535150 0.687182 0.214888 0.086 Uiso 1 1 calc R U . . .
H58B H 0.574008 0.615366 0.185477 0.086 Uiso 1 1 calc R U . . .
H58C H 0.592179 0.627959 0.276255 0.086 Uiso 1 1 calc R U . . .
C59 C 0.17632(13) 0.50090(7) 0.07292(7) 0.0297(3) Uani 1 1 d . . . . .
H59A H 0.147576 0.457678 0.089587 0.045 Uiso 1 1 calc R U . . .
H59B H 0.233082 0.490926 0.042425 0.045 Uiso 1 1 calc R U . . .
H59C H 0.106942 0.526873 0.040961 0.045 Uiso 1 1 calc R U . . .
C61 C -0.14592(10) 0.39929(7) 0.19595(7) 0.0232(2) Uani 1 1 d . . . . .
C62 C -0.12879(10) 0.33947(7) 0.15702(7) 0.0240(2) Uani 1 1 d . . . . .
C63 C -0.19608(11) 0.28148(7) 0.16440(7) 0.0274(2) Uani 1 1 d . . . . .
H63 H -0.186912 0.240674 0.137492 0.033 Uiso 1 1 calc R U . . .
C64 C -0.27662(11) 0.28157(8) 0.21020(7) 0.0305(3) Uani 1 1 d . . . . .
C65 C -0.28862(11) 0.34151(8) 0.24918(7) 0.0323(3) Uani 1 1 d . . . . .
H65 H -0.341190 0.341766 0.281761 0.039 Uiso 1 1 calc R U . . .
C66 C -0.22602(10) 0.40134(8) 0.24207(7) 0.0279(3) Uani 1 1 d . . . . .
C67 C -0.03943(11) 0.33639(7) 0.10926(8) 0.0296(3) Uani 1 1 d . . . . .
H67A H -0.053806 0.375109 0.072839 0.044 Uiso 1 1 calc R U . . .
H67B H -0.050069 0.293111 0.080146 0.044 Uiso 1 1 calc R U . . .
H67C H 0.043578 0.338945 0.143784 0.044 Uiso 1 1 calc R U . . .
C68 C -0.34995(14) 0.21884(10) 0.21696(9) 0.0419(4) Uani 1 1 d . . . . .
H68A H -0.432626 0.223746 0.182494 0.063 Uiso 1 1 calc R U . . .
H68B H -0.353066 0.213963 0.270771 0.063 Uiso 1 1 calc R U . . .
H68C H -0.311849 0.177983 0.202001 0.063 Uiso 1 1 calc R U . . .
C69 C -0.24257(13) 0.46505(9) 0.28591(9) 0.0377(3) Uani 1 1 d . . . . .
H69A H -0.166355 0.491070 0.300812 0.057 Uiso 1 1 calc R U . . .
H69B H -0.265262 0.451839 0.332716 0.057 Uiso 1 1 calc R U . . .
H69C H -0.306863 0.493629 0.252708 0.057 Uiso 1 1 calc R U . . .
P1 P -0.21563(3) 0.74213(2) 0.02215(2) 0.02439(7) Uani 1 1 d . . . . .
F1 F -0.28635(9) 0.71952(5) 0.08311(5) 0.0435(2) Uani 1 1 d . . . . .
F2 F -0.20165(9) 0.66337(4) 0.00027(5) 0.0409(2) Uani 1 1 d . . . . .
F3 F -0.14505(8) 0.76557(5) -0.03904(6) 0.0400(2) Uani 1 1 d . . . . .
F4 F -0.22776(8) 0.82110(4) 0.04448(6) 0.0405(2) Uani 1 1 d . . . . .
F5 F -0.34202(8) 0.74748(5) -0.04439(5) 0.03834(19) Uani 1 1 d . . . . .
F6 F -0.08853(8) 0.73697(6) 0.08898(6) 0.0471(2) Uani 1 1 d . . . . .
O1S O -0.5198(4) 0.5058(2) -0.0050(4) 0.0338(8) Uani 0.5 1 d D U P A -1
C1S C -0.4489(2) 0.45902(17) 0.05019(15) 0.0330(6) Uani 0.5 1 d D U P A -1
H1SA H -0.438660 0.476846 0.103361 0.040 Uiso 0.5 1 calc R U P A -1
H1SB H -0.367264 0.454410 0.042142 0.040 Uiso 0.5 1 calc R U P A -1
C2S C -0.5101(4) 0.38948(15) 0.0417(2) 0.0335(6) Uani 0.5 1 d D U P A -1
H2SA H -0.518520 0.371489 -0.010606 0.050 Uiso 0.5 1 calc R U P A -1
H2SB H -0.590760 0.394145 0.049870 0.050 Uiso 0.5 1 calc R U P A -1
H2SC H -0.460882 0.357737 0.080350 0.050 Uiso 0.5 1 calc R U P A -1
C3S C -0.4634(2) 0.56935(13) -0.00188(15) 0.0266(5) Uani 0.5 1 d D U P A -1
H3SA H -0.379778 0.564246 -0.006344 0.032 Uiso 0.5 1 calc R U P A -1
H3SB H -0.460176 0.593393 0.047343 0.032 Uiso 0.5 1 calc R U P A -1
C4S C -0.5432(3) 0.60817(18) -0.07125(18) 0.0335(7) Uani 0.5 1 d D U P A -1
H4SA H -0.539920 0.585477 -0.119420 0.050 Uiso 0.5 1 calc R U P A -1
H4SB H -0.513894 0.655523 -0.070756 0.050 Uiso 0.5 1 calc R U P A -1
H4SC H -0.627249 0.608511 -0.068270 0.050 Uiso 0.5 1 calc R U P A -1

loop_
_atom_site_aniso_label
_atom_site_aniso_U_11
_atom_site_aniso_U_22
_atom_site_aniso_U_33
_atom_site_aniso_U_23
_atom_site_aniso_U_13
_atom_site_aniso_U_12
Cu1 0.01560(6) 0.01743(6) 0.01429(6) 0.00189(4) 0.00341(5) 0.00401(4)
N1 0.0162(4) 0.0160(4) 0.0161(4) -0.0019(3) 0.0045(3) 0.0016(3)
N2 0.0160(4) 0.0179(4) 0.0162(4) -0.0009(3) 0.0040(3) -0.0002(3)
N3 0.0181(4) 0.0202(4) 0.0151(4) -0.0014(3) 0.0071(3) 0.0020(3)
N4 0.0237(4) 0.0320(5) 0.0195(4) 0.0021(4) 0.0116(4) 0.0073(4)
N5 0.0318(5) 0.0208(4) 0.0176(4) 0.0033(3) 0.0058(4) 0.0089(4)
N6 0.0208(4) 0.0304(5) 0.0173(4) 0.0018(4) 0.0025(3) 0.0107(4)
C1 0.0226(5) 0.0208(5) 0.0138(4) -0.0003(4) 0.0043(4) 0.0064(4)
C2 0.0435(7) 0.0341(7) 0.0268(6) 0.0121(5) 0.0088(5) 0.0212(6)
C3 0.0318(6) 0.0460(8) 0.0242(6) 0.0109(5) 0.0033(5) 0.0224(6)
C11 0.0161(4) 0.0315(6) 0.0234(5) -0.0065(4) 0.0089(4) -0.0023(4)
C12 0.0155(4) 0.0193(4) 0.0196(5) -0.0038(4) 0.0050(4) -0.0003(3)
C13 0.0175(5) 0.0260(5) 0.0257(6) -0.0043(4) 0.0010(4) 0.0031(4)
C14 0.0260(6) 0.0329(6) 0.0194(5) -0.0027(5) -0.0022(4) 0.0054(5)
C15 0.0293(6) 0.0303(6) 0.0162(5) -0.0042(4) 0.0040(4) 0.0060(5)
C16 0.0213(5) 0.0182(4) 0.0171(5) -0.0014(4) 0.0058(4) 0.0049(4)
C17 0.0236(5) 0.0239(5) 0.0199(5) 0.0003(4) 0.0087(4) 0.0103(4)
C21 0.0237(5) 0.0189(5) 0.0208(5) -0.0018(4) 0.0098(4) 0.0053(4)
C22 0.0205(4) 0.0155(4) 0.0169(4) -0.0020(3) 0.0046(4) 0.0017(3)
C23 0.0316(6) 0.0161(5) 0.0213(5) -0.0005(4) 0.0055(4) 0.0057(4)
C24 0.0406(7) 0.0165(5) 0.0213(5) 0.0020(4) 0.0070(5) 0.0002(4)
C25 0.0314(6) 0.0228(5) 0.0217(5) 0.0015(4) 0.0104(4) -0.0047(4)
C26 0.0177(4) 0.0225(5) 0.0182(5) 0.0000(4) 0.0055(4) -0.0022(4)
C27 0.0164(4) 0.0337(6) 0.0221(5) 0.0029(4) 0.0081(4) 0.0038(4)
C31 0.0291(6) 0.0326(6) 0.0188(5) 0.0011(4) 0.0129(4) 0.0053(5)
C41 0.0362(6) 0.0338(6) 0.0212(5) 0.0050(5) 0.0145(5) 0.0112(5)
C51 0.0372(6) 0.0160(5) 0.0181(5) 0.0029(4) 0.0039(4) 0.0027(4)
C52 0.0557(8) 0.0167(5) 0.0177(5) 0.0020(4) 0.0020(5) 0.0038(5)
C53 0.0563(9) 0.0196(5) 0.0248(6) 0.0038(5) -0.0095(6) -0.0046(5)
C54 0.0407(7) 0.0256(6) 0.0354(7) 0.0115(5) -0.0062(6) -0.0056(5)
C55 0.0360(7) 0.0257(6) 0.0309(6) 0.0077(5) 0.0057(5) -0.0006(5)
C56 0.0341(6) 0.0192(5) 0.0191(5) 0.0029(4) 0.0047(4) 0.0015(4)
C57 0.0822(12) 0.0264(6) 0.0237(6) -0.0043(5) 0.0141(7) 0.0057(7)
C58 0.0456(9) 0.0466(9) 0.0630(12) 0.0182(9) -0.0109(8) -0.0166(8)
C59 0.0382(7) 0.0306(6) 0.0203(5) -0.0038(5) 0.0082(5) -0.0004(5)
C61 0.0146(4) 0.0373(6) 0.0162(5) -0.0028(4) 0.0019(4) 0.0054(4)
C62 0.0175(5) 0.0381(6) 0.0167(5) -0.0045(4) 0.0054(4) 0.0023(4)
C63 0.0211(5) 0.0401(7) 0.0219(5) -0.0067(5) 0.0076(4) -0.0010(5)
C64 0.0189(5) 0.0524(8) 0.0203(5) -0.0065(5) 0.0054(4) -0.0065(5)
C65 0.0160(5) 0.0610(9) 0.0210(5) -0.0116(6) 0.0072(4) -0.0031(5)
C66 0.0150(5) 0.0483(7) 0.0193(5) -0.0099(5) 0.0030(4) 0.0051(5)
C67 0.0251(5) 0.0404(7) 0.0278(6) -0.0108(5) 0.0147(5) -0.0026(5)
C68 0.0335(7) 0.0642(10) 0.0313(7) -0.0109(7) 0.0145(6) -0.0185(7)
C69 0.0275(6) 0.0543(9) 0.0327(7) -0.0142(6) 0.0108(5) 0.0094(6)
P1 0.02063(13) 0.02881(15) 0.02320(14) -0.00353(11) 0.00528(11) -0.00134(11)
F1 0.0448(5) 0.0555(6) 0.0347(5) -0.0013(4) 0.0184(4) -0.0160(4)
F2 0.0490(5) 0.0284(4) 0.0389(5) -0.0029(3) 0.0021(4) 0.0072(4)
F3 0.0414(5) 0.0445(5) 0.0432(5) 0.0017(4) 0.0270(4) 0.0056(4)
F4 0.0362(4) 0.0326(4) 0.0612(6) -0.0168(4) 0.0277(4) -0.0076(3)
F5 0.0279(4) 0.0404(5) 0.0386(5) 0.0026(4) -0.0040(3) 0.0013(3)
F6 0.0284(4) 0.0637(6) 0.0397(5) -0.0063(5) -0.0062(4) -0.0034(4)
O1S 0.051(3) 0.0137(15) 0.0386(19) 0.0053(13) 0.016(2) 0.0026(14)
C1S 0.0243(11) 0.0526(17) 0.0204(11) -0.0032(11) 0.0035(9) 0.0025(11)
C2S 0.0493(19) 0.0235(12) 0.0332(17) 0.0050(12) 0.0205(15) 0.0031(13)
C3S 0.0236(10) 0.0263(11) 0.0286(12) 0.0015(9) 0.0054(9) -0.0033(9)
C4S 0.0358(15) 0.0442(17) 0.0180(13) 0.0068(12) 0.0037(11) 0.0209(14)

loop_
_atom_type_symbol
_atom_type_description
_atom_type_scat_dispersion_real
_atom_type_scat_dispersion_imag
_atom_type_scat_source
C C 0.0033 0.0016 'International Tables Vol C Tables 4.2.6.8 and 6.1.1.4'
H H 0.0000 0.0000 'International Tables Vol C Tables 4.2.6.8 and 6.1.1.4'
N N 0.0061 0.0033 'International Tables Vol C Tables 4.2.6.8 and 6.1.1.4'
O O 0.0106 0.0060 'International Tables Vol C Tables 4.2.6.8 and 6.1.1.4'
F F 0.0171 0.0103 'International Tables Vol C Tables 4.2.6.8 and 6.1.1.4'
P P 0.1023 0.0942 'International Tables Vol C Tables 4.2.6.8 and 6.1.1.4'
Cu Cu 0.3201 1.2651 'International Tables Vol C Tables 4.2.6.8 and 6.1.1.4'

loop_
_geom_angle_atom_site_label_1
_geom_angle_atom_site_label_2
_geom_angle_atom_site_label_3
_geom_angle
_geom_angle_site_symmetry_1
_geom_angle_site_symmetry_3
_geom_angle_publ_flag
C1 Cu1 N1 130.30(4) . . ?
C1 Cu1 N2 135.79(4) . . ?
N1 Cu1 N2 79.33(3) . . ?
C1 Cu1 N3 129.30(4) . . ?
N1 Cu1 N3 80.93(3) . . ?
N2 Cu1 N3 80.86(3) . . ?
C12 N1 C16 118.83(9) . . ?
C12 N1 Cu1 113.07(7) . . ?
C16 N1 Cu1 124.79(7) . . ?
C22 N2 C26 118.75(9) . . ?
C22 N2 Cu1 113.31(7) . . ?
C26 N2 Cu1 124.78(7) . . ?
C11 N3 C21 112.03(9) . . ?
C11 N3 C31 108.52(9) . . ?
C21 N3 C31 107.78(9) . . ?
C11 N3 Cu1 104.46(6) . . ?
C21 N3 Cu1 105.74(6) . . ?
C31 N3 Cu1 118.36(7) . . ?
C41 N4 C17 114.82(11) . . ?
C41 N4 C27 114.35(10) . . ?
C17 N4 C27 117.57(9) . . ?
C1 N5 C2 111.91(11) . . ?
C1 N5 C51 123.14(10) . . ?
C2 N5 C51 124.38(11) . . ?
C1 N6 C3 111.50(11) . . ?
C1 N6 C61 124.59(9) . . ?
C3 N6 C61 123.82(11) . . ?
N5 C1 N6 103.08(9) . . ?
N5 C1 Cu1 126.69(9) . . ?
N6 C1 Cu1 130.09(9) . . ?
C3 C2 N5 106.52(12) . . ?
C3 C2 H2 126.7 . . ?
N5 C2 H2 126.7 . . ?
C2 C3 N6 106.99(11) . . ?
C2 C3 H3 126.5 . . ?
N6 C3 H3 126.5 . . ?
N3 C11 C12 113.12(9) . . ?
N3 C11 H11A 109.0 . . ?
C12 C11 H11A 109.0 . . ?
N3 C11 H11B 109.0 . . ?
C12 C11 H11B 109.0 . . ?
H11A C11 H11B 107.8 . . ?
N1 C12 C13 122.82(10) . . ?
N1 C12 C11 115.67(10) . . ?
C13 C12 C11 121.49(10) . . ?
C14 C13 C12 118.31(10) . . ?
C14 C13 H13 120.8 . . ?
C12 C13 H13 120.8 . . ?
C13 C14 C15 119.12(11) . . ?
C13 C14 H14 120.4 . . ?
C15 C14 H14 120.4 . . ?
C14 C15 C16 119.47(11) . . ?
C14 C15 H15 120.3 . . ?
C16 C15 H15 120.3 . . ?
N1 C16 C15 121.31(10) . . ?
N1 C16 C17 117.25(9) . . ?
C15 C16 C17 121.42(10) . . ?
N4 C17 C16 117.13(9) . . ?
N4 C17 H17A 108.0 . . ?
C16 C17 H17A 108.0 . . ?
N4 C17 H17B 108.0 . . ?
C16 C17 H17B 108.0 . . ?
H17A C17 H17B 107.3 . . ?
N3 C21 C22 113.31(8) . . ?
N3 C21 H21A 108.9 . . ?
C22 C21 H21A 108.9 . . ?
N3 C21 H21B 108.9 . . ?
C22 C21 H21B 108.9 . . ?
H21A C21 H21B 107.7 . . ?
N2 C22 C23 122.54(10) . . ?
N2 C22 C21 116.04(9) . . ?
C23 C22 C21 121.38(10) . . ?
C22 C23 C24 118.54(11) . . ?
C22 C23 H23 120.7 . . ?
C24 C23 H23 120.7 . . ?
C25 C24 C23 119.15(11) . . ?
C25 C24 H24 120.4 . . ?
C23 C24 H24 120.4 . . ?
C24 C25 C26 119.23(11) . . ?
C24 C25 H25 120.4 . . ?
C26 C25 H25 120.4 . . ?
N2 C26 C25 121.51(10) . . ?
N2 C26 C27 117.15(10) . . ?
C25 C26 C27 121.28(10) . . ?
N4 C27 C26 115.83(9) . . ?
N4 C27 H27A 108.3 . . ?
C26 C27 H27A 108.3 . . ?
N4 C27 H27B 108.3 . . ?
C26 C27 H27B 108.3 . . ?
H27A C27 H27B 107.4 . . ?
N3 C31 H31A 109.5 . . ?
N3 C31 H31B 109.5 . . ?
H31A C31 H31B 109.5 . . ?
N3 C31 H31C 109.5 . . ?
H31A C31 H31C 109.5 . . ?
H31B C31 H31C 109.5 . . ?
N4 C41 H41A 109.5 . . ?
N4 C41 H41B 109.5 . . ?
H41A C41 H41B 109.5 . . ?
N4 C41 H41C 109.5 . . ?
H41A C41 H41C 109.5 . . ?
H41B C41 H41C 109.5 . . ?
C56 C51 C52 122.30(13) . . ?
C56 C51 N5 117.75(11) . . ?
C52 C51 N5 119.95(12) . . ?
C53 C52 C51 117.48(13) . . ?
C53 C52 C57 121.04(13) . . ?
C51 C52 C57 121.48(14) . . ?
C52 C53 C54 122.12(13) . . ?
C52 C53 H53 118.9 . . ?
C54 C53 H53 118.9 . . ?
C53 C54 C55 118.64(14) . . ?
C53 C54 C58 120.78(15) . . ?
C55 C54 C58 120.55(17) . . ?
C56 C55 C54 121.46(14) . . ?
C56 C55 H55 119.3 . . ?
C54 C55 H55 119.3 . . ?
C55 C56 C51 117.92(12) . . ?
C55 C56 C59 120.99(12) . . ?
C51 C56 C59 121.07(12) . . ?
C52 C57 H57A 109.5 . . ?
C52 C57 H57B 109.5 . . ?
H57A C57 H57B 109.5 . . ?
C52 C57 H57C 109.5 . . ?
H57A C57 H57C 109.5 . . ?
H57B C57 H57C 109.5 . . ?
C54 C58 H58A 109.5 . . ?
C54 C58 H58B 109.5 . . ?
H58A C58 H58B 109.5 . . ?
C54 C58 H58C 109.5 . . ?
H58A C58 H58C 109.5 . . ?
H58B C58 H58C 109.5 . . ?
C56 C59 H59A 109.5 . . ?
C56 C59 H59B 109.5 . . ?
H59A C59 H59B 109.5 . . ?
C56 C59 H59C 109.5 . . ?
H59A C59 H59C 109.5 . . ?
H59B C59 H59C 109.5 . . ?
C66 C61 C62 121.76(12) . . ?
C66 C61 N6 119.30(11) . . ?
C62 C61 N6 118.94(10) . . ?
C63 C62 C61 117.83(10) . . ?
C63 C62 C67 120.24(11) . . ?
C61 C62 C67 121.92(12) . . ?
C62 C63 C64 121.97(12) . . ?
C62 C63 H63 119.0 . . ?
C64 C63 H63 119.0 . . ?
C65 C64 C63 118.23(13) . . ?
C65 C64 C68 120.29(12) . . ?
C63 C64 C68 121.48(13) . . ?
C64 C65 C66 122.03(11) . . ?
C64 C65 H65 119.0 . . ?
C66 C65 H65 119.0 . . ?
C65 C66 C61 118.13(12) . . ?
C65 C66 C69 119.72(11) . . ?
C61 C66 C69 122.11(13) . . ?
C62 C67 H67A 109.5 . . ?
C62 C67 H67B 109.5 . . ?
H67A C67 H67B 109.5 . . ?
C62 C67 H67C 109.5 . . ?
H67A C67 H67C 109.5 . . ?
H67B C67 H67C 109.5 . . ?
C64 C68 H68A 109.5 . . ?
C64 C68 H68B 109.5 . . ?
H68A C68 H68B 109.5 . . ?
C64 C68 H68C 109.5 . . ?
H68A C68 H68C 109.5 . . ?
H68B C68 H68C 109.5 . . ?
C66 C69 H69A 109.5 . . ?
C66 C69 H69B 109.5 . . ?
H69A C69 H69B 109.5 . . ?
C66 C69 H69C 109.5 . . ?
H69A C69 H69C 109.5 . . ?
H69B C69 H69C 109.5 . . ?
F1 P1 F5 90.01(5) . . ?
F1 P1 F2 90.52(6) . . ?
F5 P1 F2 90.68(5) . . ?
F1 P1 F3 179.46(6) . . ?
F5 P1 F3 89.84(5) . . ?
F2 P1 F3 90.01(5) . . ?
F1 P1 F4 89.81(5) . . ?
F5 P1 F4 89.98(5) . . ?
F2 P1 F4 179.26(6) . . ?
F3 P1 F4 89.66(5) . . ?
F1 P1 F6 90.07(5) . . ?
F5 P1 F6 179.84(6) . . ?
F2 P1 F6 89.46(5) . . ?
F3 P1 F6 90.07(5) . . ?
F4 P1 F6 89.88(6) . . ?
C3S O1S C1S 112.0(4) . . ?
O1S C1S C2S 110.1(3) . . ?
O1S C1S H1SA 109.6 . . ?
C2S C1S H1SA 109.6 . . ?
O1S C1S H1SB 109.6 . . ?
C2S C1S H1SB 109.6 . . ?
H1SA C1S H1SB 108.1 . . ?
C1S C2S H2SA 109.5 . . ?
C1S C2S H2SB 109.5 . . ?
H2SA C2S H2SB 109.5 . . ?
C1S C2S H2SC 109.5 . . ?
H2SA C2S H2SC 109.5 . . ?
H2SB C2S H2SC 109.5 . . ?
O1S C3S C4S 104.1(3) . . ?
O1S C3S H3SA 110.9 . . ?
C4S C3S H3SA 110.9 . . ?
O1S C3S H3SB 110.9 . . ?
C4S C3S H3SB 110.9 . . ?
H3SA C3S H3SB 109.0 . . ?
C3S C4S H4SA 109.5 . . ?
C3S C4S H4SB 109.5 . . ?
H4SA C4S H4SB 109.5 . . ?
C3S C4S H4SC 109.5 . . ?
H4SA C4S H4SC 109.5 . . ?
H4SB C4S H4SC 109.5 . . ?

loop_
_geom_bond_atom_site_label_1
_geom_bond_atom_site_label_2
_geom_bond_distance
_geom_bond_site_symmetry_2
_geom_bond_publ_flag
Cu1 C1 1.9037(11) . ?
Cu1 N1 2.1280(9) . ?
Cu1 N2 2.1286(9) . ?
Cu1 N3 2.2048(9) . ?
N1 C12 1.3459(13) . ?
N1 C16 1.3467(13) . ?
N2 C22 1.3472(13) . ?
N2 C26 1.3478(13) . ?
N3 C11 1.4785(14) . ?
N3 C21 1.4790(14) . ?
N3 C31 1.4815(14) . ?
N4 C41 1.4510(15) . ?
N4 C17 1.4624(16) . ?
N4 C27 1.4672(16) . ?
N5 C1 1.3675(15) . ?
N5 C2 1.3939(16) . ?
N5 C51 1.4352(17) . ?
N6 C1 1.3689(15) . ?
N6 C3 1.3953(16) . ?
N6 C61 1.4362(17) . ?
C2 C3 1.339(2) . ?
C2 H2 0.9500 . ?
C3 H3 0.9500 . ?
C11 C12 1.5078(15) . ?
C11 H11A 0.9900 . ?
C11 H11B 0.9900 . ?
C12 C13 1.3882(16) . ?
C13 C14 1.3861(18) . ?
C13 H13 0.9500 . ?
C14 C15 1.3884(17) . ?
C14 H14 0.9500 . ?
C15 C16 1.3927(16) . ?
C15 H15 0.9500 . ?
C16 C17 1.5165(15) . ?
C17 H17A 0.9900 . ?
C17 H17B 0.9900 . ?
C21 C22 1.5082(15) . ?
C21 H21A 0.9900 . ?
C21 H21B 0.9900 . ?
C22 C23 1.3876(15) . ?
C23 C24 1.3885(17) . ?
C23 H23 0.9500 . ?
C24 C25 1.3845(18) . ?
C24 H24 0.9500 . ?
C25 C26 1.3945(16) . ?
C25 H25 0.9500 . ?
C26 C27 1.5140(16) . ?
C27 H27A 0.9900 . ?
C27 H27B 0.9900 . ?
C31 H31A 0.9800 . ?
C31 H31B 0.9800 . ?
C31 H31C 0.9800 . ?
C41 H41A 0.9800 . ?
C41 H41B 0.9800 . ?
C41 H41C 0.9800 . ?
C51 C56 1.3980(17) . ?
C51 C52 1.3992(17) . ?
C52 C53 1.389(2) . ?
C52 C57 1.507(2) . ?
C53 C54 1.391(2) . ?
C53 H53 0.9500 . ?
C54 C55 1.395(2) . ?
C54 C58 1.508(2) . ?
C55 C56 1.3917(19) . ?
C55 H55 0.9500 . ?
C56 C59 1.5072(17) . ?
C57 H57A 0.9800 . ?
C57 H57B 0.9800 . ?
C57 H57C 0.9800 . ?
C58 H58A 0.9800 . ?
C58 H58B 0.9800 . ?
C58 H58C 0.9800 . ?
C59 H59A 0.9800 . ?
C59 H59B 0.9800 . ?
C59 H59C 0.9800 . ?
C61 C66 1.3986(15) . ?
C61 C62 1.3990(17) . ?
C62 C63 1.3941(18) . ?
C62 C67 1.5101(15) . ?
C63 C64 1.3978(16) . ?
C63 H63 0.9500 . ?
C64 C65 1.386(2) . ?
C64 C68 1.506(2) . ?
C65 C66 1.392(2) . ?
C65 H65 0.9500 . ?
C66 C69 1.5079(19) . ?
C67 H67A 0.9800 . ?
C67 H67B 0.9800 . ?
C67 H67C 0.9800 . ?
C68 H68A 0.9800 . ?
C68 H68B 0.9800 . ?
C68 H68C 0.9800 . ?
C69 H69A 0.9800 . ?
C69 H69B 0.9800 . ?
C69 H69C 0.9800 . ?
P1 F1 1.5951(9) . ?
P1 F5 1.6007(8) . ?
P1 F2 1.6010(9) . ?
P1 F3 1.6018(9) . ?
P1 F4 1.6037(9) . ?
P1 F6 1.6087(9) . ?
O1S C3S 1.389(6) . ?
O1S C1S 1.420(4) . ?
C1S C2S 1.513(4) . ?
C1S H1SA 0.9900 . ?
C1S H1SB 0.9900 . ?
C2S H2SA 0.9800 . ?
C2S H2SB 0.9800 . ?
C2S H2SC 0.9800 . ?
C3S C4S 1.521(4) . ?
C3S H3SA 0.9900 . ?
C3S H3SB 0.9900 . ?
C4S H4SA 0.9800 . ?
C4S H4SB 0.9800 . ?
C4S H4SC 0.9800 . ?

loop_
_geom_torsion_atom_site_label_1
_geom_torsion_atom_site_label_2
_geom_torsion_atom_site_label_3
_geom_torsion_atom_site_label_4
_geom_torsion
_geom_torsion_site_symmetry_1
_geom_torsion_site_symmetry_2
_geom_torsion_site_symmetry_3
_geom_torsion_site_symmetry_4
_geom_torsion_publ_flag
C2 N5 C1 N6 0.13(13) . . . . ?
C51 N5 C1 N6 -171.59(10) . . . . ?
C2 N5 C1 Cu1 -175.79(9) . . . . ?
C51 N5 C1 Cu1 12.49(15) . . . . ?
C3 N6 C1 N5 -0.22(13) . . . . ?
C61 N6 C1 N5 176.44(10) . . . . ?
C3 N6 C1 Cu1 175.51(9) . . . . ?
C61 N6 C1 Cu1 -7.84(16) . . . . ?
C1 N5 C2 C3 0.00(15) . . . . ?
C51 N5 C2 C3 171.60(11) . . . . ?
N5 C2 C3 N6 -0.13(15) . . . . ?
C1 N6 C3 C2 0.23(15) . . . . ?
C61 N6 C3 C2 -176.46(11) . . . . ?
C21 N3 C11 C12 -77.61(11) . . . . ?
C31 N3 C11 C12 163.52(10) . . . . ?
Cu1 N3 C11 C12 36.39(11) . . . . ?
C16 N1 C12 C13 -2.20(16) . . . . ?
Cu1 N1 C12 C13 -162.66(9) . . . . ?
C16 N1 C12 C11 179.51(10) . . . . ?
Cu1 N1 C12 C11 19.05(12) . . . . ?
N3 C11 C12 N1 -39.50(14) . . . . ?
N3 C11 C12 C13 142.18(11) . . . . ?
N1 C12 C13 C14 -1.12(18) . . . . ?
C11 C12 C13 C14 177.08(11) . . . . ?
C12 C13 C14 C15 2.54(19) . . . . ?
C13 C14 C15 C16 -0.7(2) . . . . ?
C12 N1 C16 C15 4.08(16) . . . . ?
Cu1 N1 C16 C15 162.07(9) . . . . ?
C12 N1 C16 C17 -174.27(10) . . . . ?
Cu1 N1 C16 C17 -16.28(14) . . . . ?
C14 C15 C16 N1 -2.64(19) . . . . ?
C14 C15 C16 C17 175.64(12) . . . . ?
C41 N4 C17 C16 63.78(13) . . . . ?
C27 N4 C17 C16 -75.15(13) . . . . ?
N1 C16 C17 N4 98.12(12) . . . . ?
C15 C16 C17 N4 -80.23(14) . . . . ?
C11 N3 C21 C22 80.67(11) . . . . ?
C31 N3 C21 C22 -160.02(9) . . . . ?
Cu1 N3 C21 C22 -32.54(10) . . . . ?
C26 N2 C22 C23 1.28(16) . . . . ?
Cu1 N2 C22 C23 162.18(9) . . . . ?
C26 N2 C22 C21 178.89(9) . . . . ?
Cu1 N2 C22 C21 -20.21(11) . . . . ?
N3 C21 C22 N2 37.27(13) . . . . ?
N3 C21 C22 C23 -145.09(10) . . . . ?
N2 C22 C23 C24 3.06(17) . . . . ?
C21 C22 C23 C24 -174.43(11) . . . . ?
C22 C23 C24 C25 -3.33(18) . . . . ?
C23 C24 C25 C26 -0.50(18) . . . . ?
C22 N2 C26 C25 -5.34(16) . . . . ?
Cu1 N2 C26 C25 -163.87(8) . . . . ?
C22 N2 C26 C27 172.01(10) . . . . ?
Cu1 N2 C26 C27 13.48(14) . . . . ?
C24 C25 C26 N2 4.98(18) . . . . ?
C24 C25 C26 C27 -172.26(11) . . . . ?
C41 N4 C27 C26 -63.29(13) . . . . ?
C17 N4 C27 C26 75.84(13) . . . . ?
N2 C26 C27 N4 -97.71(12) . . . . ?
C25 C26 C27 N4 79.64(14) . . . . ?
C1 N5 C51 C56 86.70(14) . . . . ?
C2 N5 C51 C56 -83.99(15) . . . . ?
C1 N5 C51 C52 -93.82(14) . . . . ?
C2 N5 C51 C52 95.50(15) . . . . ?
C56 C51 C52 C53 -0.77(18) . . . . ?
N5 C51 C52 C53 179.77(11) . . . . ?
C56 C51 C52 C57 179.65(12) . . . . ?
N5 C51 C52 C57 0.19(18) . . . . ?
C51 C52 C53 C54 -1.60(19) . . . . ?
C57 C52 C53 C54 177.99(13) . . . . ?
C52 C53 C54 C55 1.8(2) . . . . ?
C52 C53 C54 C58 179.85(13) . . . . ?
C53 C54 C55 C56 0.3(2) . . . . ?
C58 C54 C55 C56 -177.69(13) . . . . ?
C54 C55 C56 C51 -2.56(18) . . . . ?
C54 C55 C56 C59 176.01(12) . . . . ?
C52 C51 C56 C55 2.80(17) . . . . ?
N5 C51 C56 C55 -177.73(10) . . . . ?
C52 C51 C56 C59 -175.78(11) . . . . ?
N5 C51 C56 C59 3.69(16) . . . . ?
C1 N6 C61 C66 110.54(13) . . . . ?
C3 N6 C61 C66 -73.21(15) . . . . ?
C1 N6 C61 C62 -70.23(15) . . . . ?
C3 N6 C61 C62 106.02(13) . . . . ?
C66 C61 C62 C63 1.10(17) . . . . ?
N6 C61 C62 C63 -178.11(10) . . . . ?
C66 C61 C62 C67 -178.00(11) . . . . ?
N6 C61 C62 C67 2.79(17) . . . . ?
C61 C62 C63 C64 -1.32(18) . . . . ?
C67 C62 C63 C64 177.79(12) . . . . ?
C62 C63 C64 C65 -0.15(19) . . . . ?
C62 C63 C64 C68 179.26(13) . . . . ?
C63 C64 C65 C66 1.9(2) . . . . ?
C68 C64 C65 C66 -177.49(13) . . . . ?
C64 C65 C66 C61 -2.14(19) . . . . ?
C64 C65 C66 C69 -179.97(13) . . . . ?
C62 C61 C66 C65 0.57(18) . . . . ?
N6 C61 C66 C65 179.78(11) . . . . ?
C62 C61 C66 C69 178.36(12) . . . . ?
N6 C61 C66 C69 -2.43(18) . . . . ?
C3S O1S C1S C2S -176.9(4) . . . . ?
C1S O1S C3S C4S 172.5(4) . . . . ?
